data_7105918
loop_
_publ_author_name
'N. Nagapradeep'
'Sandeep Verma'

_publ_section_title
;
 Characterization of an unprecedented organomercury adduct via
 Hg(II)-mediated cyclization of N9-propargylguanine
;
_journal_name_full Chem.Commun.
_journal_page_first 1755
_journal_paper_doi 10.1039/c0cc03123b
_journal_volume 47
_journal_year 2011
_chemical_formula_moiety 'C8 H7 N5 O'
_chemical_formula_sum 'C8 H7 N5 O'
_chemical_formula_weight 189.19
_chemical_name_common 9-propargylguanine
_chemical_name_systematic
;
?
;
_space_group_IT_number 14
_symmetry_cell_setting monoclinic
_symmetry_space_group_name_Hall '-P 2ybc'
_symmetry_space_group_name_H-M 'P 1 21/c 1'
_atom_sites_solution_hydrogens geom
_atom_sites_solution_primary direct
_atom_sites_solution_secondary difmap
_audit_creation_method SHELXL-97
_cell_angle_alpha 90.00
_cell_angle_beta 92.72(2)
_cell_angle_gamma 90.00
_cell_formula_units_Z 4
_cell_length_a 4.011(2)
_cell_length_b 11.194(6)
_cell_length_c 19.934(10)
_cell_measurement_reflns_used 1602
_cell_measurement_temperature 100(2)
_cell_measurement_theta_max 25.5
_cell_measurement_theta_min 2.0
_cell_volume 894.0(8)
_computing_cell_refinement 'SMART 5.628 (Bruker, 2003)'
_computing_data_collection 'SMART 5.628 (Bruker, 2003)'
_computing_data_reduction 'SAINT+ 6.45 (Bruker, 2003)'
_computing_molecular_graphics 'diamond 3.1d'
_computing_publication_material 'WinGX publication routines (Farrugia, 1999)'
_computing_structure_refinement 'SHELXL-97 (Sheldrick, 1997)'
_computing_structure_solution Sir92
_diffrn_ambient_temperature 100(2)
_diffrn_measured_fraction_theta_full 0.963
_diffrn_measured_fraction_theta_max 0.964
_diffrn_radiation_monochromator graphite
_diffrn_radiation_source 'fine-focus sealed tube'
_diffrn_radiation_type MoK\a
_diffrn_radiation_wavelength 0.71073
_diffrn_reflns_av_R_equivalents 0.0331
_diffrn_reflns_av_sigmaI/netI 0.0395
_diffrn_reflns_limit_h_max 4
_diffrn_reflns_limit_h_min -4
_diffrn_reflns_limit_k_max 13
_diffrn_reflns_limit_k_min -13
_diffrn_reflns_limit_l_max 24
_diffrn_reflns_limit_l_min -16
_diffrn_reflns_number 4459
_diffrn_reflns_theta_full 25.00
_diffrn_reflns_theta_max 25.48
_diffrn_reflns_theta_min 2.05
_exptl_absorpt_coefficient_mu 0.102
_exptl_absorpt_correction_T_max 0.9800
_exptl_absorpt_correction_T_min 0.9770
_exptl_absorpt_correction_type psi-scan
_exptl_absorpt_process_details '(North et al., 1968)'
_exptl_crystal_colour colourless
_exptl_crystal_density_diffrn 1.406
_exptl_crystal_density_method 'not measured'
_exptl_crystal_description needle
_exptl_crystal_F_000 392
_exptl_crystal_size_max 0.23
_exptl_crystal_size_mid 0.21
_exptl_crystal_size_min 0.20
_refine_diff_density_max 0.784
_refine_diff_density_min -0.386
_refine_diff_density_rms 0.102
_refine_ls_extinction_expression Fc^*^=kFc[1+0.001xFc^2^\l^3^/sin(2\q)]^-1/4^
_refine_ls_extinction_method SHELXL
_refine_ls_goodness_of_fit_ref 1.052
_refine_ls_hydrogen_treatment constr
_refine_ls_matrix_type full
_refine_ls_number_parameters 128
_refine_ls_number_reflns 1602
_refine_ls_number_restraints 0
_refine_ls_restrained_S_all 1.052
_refine_ls_R_factor_all 0.0942
_refine_ls_R_factor_gt 0.0769
_refine_ls_shift/su_max 0.000
_refine_ls_shift/su_mean 0.000
_refine_ls_structure_factor_coef Fsqd
_refine_ls_weighting_details 'calc w=1/[\s^2^(Fo^2^)+(0.1538P)^2^+0.0000P] where P=(Fo^2^+2Fc^2^)/3'
_refine_ls_weighting_scheme calc
_refine_ls_wR_factor_gt 0.1984
_refine_ls_wR_factor_ref 0.2243
_reflns_number_gt 1209
_reflns_number_total 1602
_reflns_threshold_expression >2sigma(I)
_cod_data_source_file C0CC03123B.TXT
_cod_data_source_block 1
_cod_database_code 7105918

loop_
_symmetry_equiv_pos_as_xyz
'x, y, z'
'-x, y+1/2, -z+1/2'
'-x, -y, -z'
'x, -y-1/2, z-1/2'

loop_
_atom_site_label
_atom_site_type_symbol
_atom_site_fract_x
_atom_site_fract_y
_atom_site_fract_z
_atom_site_U_iso_or_equiv
_atom_site_adp_type
_atom_site_occupancy
_atom_site_symmetry_multiplicity
_atom_site_calc_flag
_atom_site_refinement_flags
_atom_site_disorder_assembly
_atom_site_disorder_group
C2 C 0.2878(7) 0.4711(2) 0.16194(14) 0.0467(7) Uani 1 1 d . . .
C4 C 0.3461(6) 0.2774(2) 0.14082(13) 0.0392(7) Uani 1 1 d . . .
C5 C 0.1770(6) 0.2403(2) 0.19625(13) 0.0395(7) Uani 1 1 d . . .
C6 C 0.0523(7) 0.3272(2) 0.23954(14) 0.0416(7) Uani 1 1 d . . .
C8 C 0.3297(7) 0.0818(2) 0.14673(13) 0.0444(7) Uani 1 1 d . . .
H8 H 0.3648 0.0021 0.1360 0.053 Uiso 1 1 calc R . .
C9 C 0.6331(7) 0.1691(3) 0.04847(14) 0.0481(8) Uani 1 1 d . . .
H9A H 0.7881 0.2356 0.0483 0.058 Uiso 1 1 calc R . .
H9B H 0.7633 0.0960 0.0499 0.058 Uiso 1 1 calc R . .
C10 C 0.4271(7) 0.1712(2) -0.01366(14) 0.0485(8) Uani 1 1 d . . .
N1 N 0.1225(5) 0.4427(2) 0.21829(10) 0.0422(7) Uani 1 1 d . . .
H1 H 0.0567 0.5009 0.2426 0.051 Uiso 1 1 calc R . .
N2 N 0.3300(8) 0.5869(2) 0.14882(14) 0.0636(8) Uani 1 1 d . . .
H2A H 0.4355 0.6083 0.1142 0.076 Uiso 1 1 calc R . .
H2B H 0.2517 0.6401 0.1749 0.076 Uiso 1 1 calc R . .
N3 N 0.4091(6) 0.3905(2) 0.12145(11) 0.0460(7) Uani 1 1 d . . .
N7 N 0.1689(6) 0.1162(2) 0.19869(12) 0.0463(7) Uani 1 1 d . . .
N9 N 0.4424(5) 0.1760(2) 0.10934(11) 0.0423(7) Uani 1 1 d . . .
O1 O -0.1010(5) 0.31152(18) 0.29148(9) 0.0497(6) Uani 1 1 d . . .
C11 C 0.2645(8) 0.1735(3) -0.06472(17) 0.0591(9) Uani 1 1 d . . .
H11 H 0.1367 0.1754 -0.1049 0.071 Uiso 1 1 calc R . .

loop_
_atom_site_aniso_label
_atom_site_aniso_U_11
_atom_site_aniso_U_22
_atom_site_aniso_U_33
_atom_site_aniso_U_23
_atom_site_aniso_U_13
_atom_site_aniso_U_12
C2 0.0589(17) 0.0448(16) 0.0366(15) -0.0007(11) 0.0048(12) 0.0001(12)
C4 0.0397(13) 0.0443(16) 0.0332(13) -0.0024(11) -0.0013(10) 0.0004(10)
C5 0.0457(14) 0.0380(14) 0.0345(13) -0.0029(10) 0.0003(10) -0.0011(11)
C6 0.0461(14) 0.0443(16) 0.0342(14) 0.0007(10) 0.0000(11) -0.0020(11)
C8 0.0511(15) 0.0422(15) 0.0400(15) -0.0044(11) 0.0045(12) 0.0040(12)
C9 0.0413(14) 0.0615(18) 0.0421(16) -0.0070(12) 0.0078(12) 0.0046(12)
C10 0.0501(16) 0.0542(18) 0.0422(17) -0.0044(12) 0.0129(13) 0.0023(12)
N1 0.0545(14) 0.0402(13) 0.0324(12) -0.0049(9) 0.0073(10) 0.0002(9)
N2 0.098(2) 0.0415(15) 0.0530(17) 0.0032(11) 0.0277(14) -0.0020(13)
N3 0.0540(14) 0.0469(14) 0.0381(13) 0.0002(10) 0.0107(10) -0.0034(10)
N7 0.0555(14) 0.0412(14) 0.0425(13) 0.0002(10) 0.0052(10) -0.0012(10)
N9 0.0447(13) 0.0466(14) 0.0359(13) -0.0055(9) 0.0056(9) 0.0032(9)
O1 0.0655(13) 0.0479(12) 0.0372(12) -0.0026(8) 0.0188(9) -0.0030(8)
C11 0.0586(19) 0.074(2) 0.0444(18) -0.0029(14) 0.0026(15) 0.0023(15)

loop_
_atom_type_symbol
_atom_type_description
_atom_type_scat_dispersion_real
_atom_type_scat_dispersion_imag
_atom_type_scat_source
C C 0.0033 0.0016 'International Tables Vol C Tables 4.2.6.8 and 6.1.1.4'
H H 0.0000 0.0000 'International Tables Vol C Tables 4.2.6.8 and 6.1.1.4'
N N 0.0061 0.0033 'International Tables Vol C Tables 4.2.6.8 and 6.1.1.4'
O O 0.0106 0.0060 'International Tables Vol C Tables 4.2.6.8 and 6.1.1.4'

loop_
_geom_angle_atom_site_label_1
_geom_angle_atom_site_label_2
_geom_angle_atom_site_label_3
_geom_angle
_geom_angle_site_symmetry_1
_geom_angle_site_symmetry_3
_geom_angle_publ_flag
N3 C2 N2 119.4(3) . . ?
N3 C2 N1 123.4(3) . . ?
N2 C2 N1 117.2(3) . . ?
N3 C4 N9 126.0(2) . . ?
N3 C4 C5 127.8(2) . . ?
N9 C4 C5 106.1(2) . . ?
C4 C5 N7 109.9(2) . . ?
C4 C5 C6 118.9(2) . . ?
N7 C5 C6 131.3(3) . . ?
O1 C6 N1 120.0(2) . . ?
O1 C6 C5 128.1(3) . . ?
N1 C6 C5 111.8(2) . . ?
N7 C8 N9 113.0(2) . . ?
C10 C9 N9 113.9(2) . . ?
C11 C10 C9 178.8(3) . . ?
C2 N1 C6 125.3(2) . . ?
C2 N3 C4 112.7(2) . . ?
C8 N7 C5 104.7(2) . . ?
C4 N9 C8 106.3(2) . . ?
C4 N9 C9 126.6(2) . . ?
C8 N9 C9 127.1(2) . . ?

loop_
_geom_bond_atom_site_label_1
_geom_bond_atom_site_label_2
_geom_bond_distance
_geom_bond_site_symmetry_2
_geom_bond_publ_flag
C2 N3 1.319(4) . ?
C2 N2 1.335(4) . ?
C2 N1 1.369(4) . ?
C4 N3 1.351(3) . ?
C4 N9 1.362(3) . ?
C4 C5 1.387(4) . ?
C5 N7 1.391(4) . ?
C5 C6 1.408(4) . ?
C6 O1 1.242(3) . ?
C6 N1 1.393(4) . ?
C8 N7 1.304(4) . ?
C8 N9 1.380(4) . ?
C9 C10 1.456(4) . ?
C9 N9 1.467(3) . ?
C10 C11 1.183(4) . ?

loop_
_cod_related_entry_id
_cod_related_entry_database
_cod_related_entry_code
1 ChemSpider 20564381
